data_4062123
_journal_name_full Organometallics
_journal_year 2003
_chemical_formula_sum 'C25 H2 Cl Cu4 F20'
_chemical_formula_weight 971.88
_space_group_IT_number 2
_symmetry_cell_setting triclinic
_symmetry_space_group_name_Hall '-P 1'
_symmetry_space_group_name_H-M 'P -1'
_cell_angle_alpha 86.9080(10)
_cell_angle_beta 88.6850(10)
_cell_angle_gamma 79.9220(10)
_cell_formula_units_Z 2
_cell_length_a 10.3875(6)
_cell_length_b 10.8497(6)
_cell_length_c 12.1005(6)
_cell_measurement_temperature 100(2)
_cell_volume 1340.62(13)
_diffrn_ambient_temperature 100(2)
_exptl_crystal_density_diffrn 2.408
_cod_depositor_comments
;
The following automatic conversions were performed:
'_symmetry_cell_setting' value 'Triclinic' changed to 'triclinic'
according to '/home/saulius/struct/CIF-dictionaries/cif_core.dic'
dictionary named 'cif_core.dic' version 2.4.1 from 2010-06-29.

Automatic conversion script
Id: cif_fix_enum 1527 2010-12-29 10:47:43Z saulius 
;
_cod_database_code 4062123

loop_
_symmetry_equiv_pos_as_xyz
'x, y, z'
'-x, -y, -z'

loop_
_atom_site_label
_atom_site_type_symbol
_atom_site_fract_x
_atom_site_fract_y
_atom_site_fract_z
_atom_site_U_iso_or_equiv
_atom_site_adp_type
_atom_site_occupancy
_atom_site_symmetry_multiplicity
_atom_site_calc_flag
_atom_site_refinement_flags
_atom_site_disorder_assembly
_atom_site_disorder_group
Cu1 Cu 0.26557(2) -0.51352(2) 0.27064(2) 0.01596(7) Uani 1 1 d . . .
Cu2 Cu 0.38758(2) -0.72180(2) 0.32027(2) 0.01584(7) Uani 1 1 d . . .
Cu3 Cu 0.57344(2) -0.61651(2) 0.33919(2) 0.01546(7) Uani 1 1 d . . .
Cu4 Cu 0.44964(2) -0.40680(2) 0.29257(2) 0.01550(7) Uani 1 1 d . . .
C1 C 0.21639(19) -0.67999(18) 0.24542(17) 0.0159(4) Uani 1 1 d . . .
C2 C 0.09683(19) -0.68751(18) 0.29760(16) 0.0149(4) Uani 1 1 d . . .
C3 C -0.00465(19) -0.72804(19) 0.24654(17) 0.0158(4) Uani 1 1 d . . .
C4 C 0.0122(2) -0.76646(19) 0.13962(17) 0.0178(4) Uani 1 1 d . . .
C5 C 0.1294(2) -0.76336(19) 0.08453(17) 0.0184(4) Uani 1 1 d . . .
C6 C 0.22727(19) -0.71964(19) 0.13752(17) 0.0168(4) Uani 1 1 d . . .
C7 C 0.56831(19) -0.79818(18) 0.36657(17) 0.0152(4) Uani 1 1 d . . .
C8 C 0.58290(19) -0.85548(19) 0.47256(17) 0.0163(4) Uani 1 1 d . . .
C9 C 0.6579(2) -0.97168(19) 0.49468(18) 0.0192(4) Uani 1 1 d . . .
C10 C 0.7217(2) -1.0365(2) 0.4090(2) 0.0226(4) Uani 1 1 d . . .
C11 C 0.7119(2) -0.9850(2) 0.30216(19) 0.0215(4) Uani 1 1 d . . .
C12 C 0.6378(2) -0.8677(2) 0.28384(17) 0.0176(4) Uani 1 1 d . . .
C13 C 0.63864(19) -0.46392(18) 0.27532(17) 0.0156(4) Uani 1 1 d . . .
C14 C 0.6801(2) -0.48754(19) 0.16704(17) 0.0169(4) Uani 1 1 d . . .
C15 C 0.8009(2) -0.47270(19) 0.12550(17) 0.0181(4) Uani 1 1 d . . .
C16 C 0.88647(19) -0.43094(19) 0.19459(18) 0.0184(4) Uani 1 1 d . . .
C17 C 0.85226(19) -0.40704(19) 0.30285(18) 0.0170(4) Uani 1 1 d . . .
C18 C 0.72993(19) -0.42299(18) 0.34119(17) 0.0153(4) Uani 1 1 d . . .
C19 C 0.26206(19) -0.33087(19) 0.28804(17) 0.0160(4) Uani 1 1 d . . .
C20 C 0.2257(2) -0.25247(19) 0.19451(17) 0.0170(4) Uani 1 1 d . . .
C21 C 0.1409(2) -0.13940(19) 0.19851(17) 0.0180(4) Uani 1 1 d . . .
C22 C 0.0885(2) -0.10146(19) 0.29923(18) 0.0178(4) Uani 1 1 d . . .
C23 C 0.1205(2) -0.17488(19) 0.39501(17) 0.0170(4) Uani 1 1 d . . .
C24 C 0.20584(19) -0.28657(19) 0.38704(17) 0.0160(4) Uani 1 1 d . . .
F1 F 0.07510(13) -0.65067(12) 0.40170(10) 0.0221(3) Uani 1 1 d . . .
F2 F -0.11956(12) -0.73003(12) 0.29859(11) 0.0212(3) Uani 1 1 d . . .
F3 F -0.08483(13) -0.80636(13) 0.09056(12) 0.0268(3) Uani 1 1 d . . .
F4 F 0.14595(14) -0.80099(14) -0.01930(11) 0.0280(3) Uani 1 1 d . . .
F5 F 0.33830(12) -0.71508(13) 0.07874(11) 0.0245(3) Uani 1 1 d . . .
F6 F 0.52039(12) -0.79744(12) 0.55959(10) 0.0223(3) Uani 1 1 d . . .
F7 F 0.67043(14) -1.02334(13) 0.59832(11) 0.0269(3) Uani 1 1 d . . .
F8 F 0.79346(15) -1.14941(13) 0.42930(14) 0.0349(3) Uani 1 1 d . . .
F9 F 0.77345(14) -1.04840(14) 0.21898(13) 0.0329(3) Uani 1 1 d . . .
F10 F 0.63285(13) -0.81888(13) 0.17914(10) 0.0248(3) Uani 1 1 d . . .
F11 F 0.59877(13) -0.52738(13) 0.09689(11) 0.0249(3) Uani 1 1 d . . .
F12 F 0.83847(13) -0.49896(13) 0.02177(11) 0.0256(3) Uani 1 1 d . . .
F13 F 1.00501(12) -0.41571(13) 0.15628(12) 0.0257(3) Uani 1 1 d . . .
F14 F 0.93919(12) -0.37084(13) 0.36855(11) 0.0238(3) Uani 1 1 d . . .
F15 F 0.69964(12) -0.39797(11) 0.44715(10) 0.0186(2) Uani 1 1 d . . .
F16 F 0.27645(14) -0.28550(13) 0.09528(11) 0.0249(3) Uani 1 1 d . . .
F17 F 0.11175(14) -0.06499(12) 0.10758(11) 0.0272(3) Uani 1 1 d . . .
F18 F 0.00796(13) 0.00826(12) 0.30578(11) 0.0246(3) Uani 1 1 d . . .
F19 F 0.06962(13) -0.13517(12) 0.49182(11) 0.0237(3) Uani 1 1 d . . .
F20 F 0.23554(13) -0.35481(12) 0.48280(10) 0.0221(3) Uani 1 1 d . . .
Cl1S Cl 0.56563(6) -0.96340(7) 0.83360(5) 0.03428(14) Uani 1 1 d . . .
C1S C 0.5529(3) -0.9646(3) 0.9812(2) 0.0290(5) Uani 1 1 d . . .
H1SB H 0.535(3) -0.882(3) 1.001(2) 0.029(7) Uiso 1 1 d . . .
H1SA H 0.634(3) -1.007(3) 1.013(3) 0.040(9) Uiso 1 1 d . . .

loop_
_atom_site_aniso_label
_atom_site_aniso_U_11
_atom_site_aniso_U_22
_atom_site_aniso_U_33
_atom_site_aniso_U_23
_atom_site_aniso_U_13
_atom_site_aniso_U_12
Cu1 0.01272(12) 0.01184(12) 0.02385(13) -0.00097(9) -0.00145(9) -0.00343(9)
Cu2 0.01135(12) 0.01411(12) 0.02232(13) 0.00106(9) -0.00308(9) -0.00316(9)
Cu3 0.01326(12) 0.01239(12) 0.02135(13) 0.00063(9) -0.00028(9) -0.00437(9)
Cu4 0.01020(12) 0.01368(12) 0.02276(13) -0.00020(9) -0.00018(9) -0.00274(9)
C1 0.0136(9) 0.0139(9) 0.0206(10) 0.0007(7) -0.0032(7) -0.0032(7)
C2 0.0164(9) 0.0121(9) 0.0166(9) 0.0001(7) -0.0017(7) -0.0033(7)
C3 0.0112(9) 0.0148(9) 0.0215(10) 0.0025(7) -0.0005(7) -0.0034(7)
C4 0.0171(9) 0.0153(9) 0.0222(10) 0.0008(7) -0.0070(7) -0.0053(7)
C5 0.0234(10) 0.0162(9) 0.0154(9) -0.0014(7) -0.0009(7) -0.0027(8)
C6 0.0129(9) 0.0149(9) 0.0218(10) 0.0020(7) 0.0039(7) -0.0017(7)
C7 0.0116(8) 0.0139(9) 0.0204(9) -0.0004(7) -0.0014(7) -0.0031(7)
C8 0.0137(9) 0.0161(9) 0.0206(10) -0.0027(7) -0.0006(7) -0.0063(7)
C9 0.0176(9) 0.0155(9) 0.0253(10) 0.0046(8) -0.0057(8) -0.0065(8)
C10 0.0156(10) 0.0147(10) 0.0373(12) -0.0017(8) -0.0058(8) -0.0013(8)
C11 0.0150(9) 0.0220(10) 0.0284(11) -0.0107(8) 0.0012(8) -0.0028(8)
C12 0.0152(9) 0.0202(10) 0.0185(9) -0.0021(7) -0.0008(7) -0.0056(8)
C13 0.0115(9) 0.0131(9) 0.0223(10) 0.0020(7) 0.0003(7) -0.0035(7)
C14 0.0159(9) 0.0141(9) 0.0209(10) 0.0012(7) -0.0036(7) -0.0035(7)
C15 0.0190(10) 0.0159(9) 0.0182(9) 0.0024(7) 0.0043(7) -0.0013(8)
C16 0.0114(9) 0.0152(9) 0.0280(11) 0.0033(8) 0.0039(7) -0.0023(7)
C17 0.0126(9) 0.0135(9) 0.0254(10) -0.0012(7) -0.0017(7) -0.0034(7)
C18 0.0148(9) 0.0107(9) 0.0201(9) -0.0006(7) 0.0004(7) -0.0014(7)
C19 0.0115(9) 0.0138(9) 0.0231(10) -0.0007(7) -0.0017(7) -0.0032(7)
C20 0.0154(9) 0.0168(10) 0.0194(10) -0.0022(7) -0.0001(7) -0.0042(8)
C21 0.0188(10) 0.0141(9) 0.0215(10) 0.0020(7) -0.0058(7) -0.0040(8)
C22 0.0145(9) 0.0121(9) 0.0265(11) -0.0003(7) -0.0006(7) -0.0015(7)
C23 0.0150(9) 0.0152(9) 0.0214(10) -0.0021(7) 0.0024(7) -0.0047(7)
C24 0.0134(9) 0.0141(9) 0.0213(10) 0.0031(7) -0.0021(7) -0.0057(7)
F1 0.0233(6) 0.0272(7) 0.0167(6) -0.0050(5) 0.0017(5) -0.0064(5)
F2 0.0125(6) 0.0242(6) 0.0277(6) 0.0018(5) 0.0026(5) -0.0066(5)
F3 0.0223(7) 0.0307(7) 0.0306(7) -0.0047(6) -0.0094(5) -0.0117(6)
F4 0.0345(7) 0.0328(7) 0.0176(6) -0.0083(5) 0.0006(5) -0.0064(6)
F5 0.0173(6) 0.0294(7) 0.0269(7) -0.0011(5) 0.0075(5) -0.0050(5)
F6 0.0214(6) 0.0248(7) 0.0205(6) -0.0036(5) 0.0029(5) -0.0032(5)
F7 0.0298(7) 0.0228(7) 0.0280(7) 0.0107(5) -0.0084(5) -0.0072(6)
F8 0.0307(8) 0.0153(6) 0.0551(10) -0.0018(6) -0.0101(7) 0.0074(6)
F9 0.0266(7) 0.0335(8) 0.0372(8) -0.0190(6) 0.0034(6) 0.0038(6)
F10 0.0269(7) 0.0310(7) 0.0175(6) -0.0011(5) 0.0014(5) -0.0081(6)
F11 0.0221(6) 0.0326(7) 0.0224(6) -0.0042(5) -0.0043(5) -0.0097(5)
F12 0.0267(7) 0.0306(7) 0.0185(6) 0.0000(5) 0.0065(5) -0.0036(6)
F13 0.0133(6) 0.0291(7) 0.0350(7) 0.0005(6) 0.0084(5) -0.0059(5)
F14 0.0138(6) 0.0259(7) 0.0339(7) -0.0076(5) -0.0032(5) -0.0075(5)
F15 0.0185(6) 0.0185(6) 0.0194(6) -0.0034(4) 0.0022(4) -0.0048(5)
F16 0.0305(7) 0.0231(6) 0.0195(6) -0.0032(5) 0.0011(5) -0.0002(5)
F17 0.0372(8) 0.0193(6) 0.0226(6) 0.0043(5) -0.0069(5) 0.0014(6)
F18 0.0252(7) 0.0126(6) 0.0333(7) -0.0001(5) 0.0006(5) 0.0040(5)
F19 0.0263(7) 0.0209(6) 0.0225(6) -0.0035(5) 0.0064(5) -0.0006(5)
F20 0.0251(6) 0.0190(6) 0.0208(6) 0.0043(5) -0.0012(5) -0.0012(5)
Cl1S 0.0365(3) 0.0507(4) 0.0222(3) -0.0070(2) 0.0051(2) -0.0252(3)
C1S 0.0301(13) 0.0379(14) 0.0223(11) -0.0065(10) 0.0029(9) -0.0142(11)

loop_
_geom_bond_atom_site_label_1
_geom_bond_atom_site_label_2
_geom_bond_distance
_geom_bond_site_symmetry_2
_geom_bond_publ_flag
Cu1 C19 1.998(2) . ?
Cu1 C1 2.002(2) . ?
Cu1 Cu4 2.4286(3) . ?
Cu1 Cu2 2.4413(3) . ?
Cu2 C1 1.984(2) . ?
Cu2 C7 1.9947(19) . ?
Cu2 Cu3 2.4301(3) . ?
Cu3 C7 1.991(2) . ?
Cu3 C13 2.0067(19) . ?
Cu3 Cu4 2.4534(3) . ?
Cu4 C13 1.9624(19) . ?
Cu4 C19 1.979(2) . ?
C1 C6 1.393(3) . ?
C1 C2 1.393(3) . ?
C2 F1 1.344(2) . ?
C2 C3 1.381(3) . ?
C3 F2 1.340(2) . ?
C3 C4 1.379(3) . ?
C4 F3 1.328(2) . ?
C4 C5 1.379(3) . ?
C5 F4 1.340(2) . ?
C5 C6 1.379(3) . ?
C6 F5 1.348(2) . ?
C7 C8 1.394(3) . ?
C7 C12 1.396(3) . ?
C8 F6 1.351(2) . ?
C8 C9 1.378(3) . ?
C9 F7 1.345(2) . ?
C9 C10 1.376(3) . ?
C10 F8 1.332(3) . ?
C10 C11 1.379(3) . ?
C11 F9 1.337(2) . ?
C11 C12 1.377(3) . ?
C12 F10 1.345(2) . ?
C13 C14 1.393(3) . ?
C13 C18 1.397(3) . ?
C14 F11 1.350(2) . ?
C14 C15 1.373(3) . ?
C15 F12 1.336(2) . ?
C15 C16 1.382(3) . ?
C16 F13 1.340(2) . ?
C16 C17 1.376(3) . ?
C17 F14 1.339(2) . ?
C17 C18 1.379(3) . ?
C18 F15 1.344(2) . ?
C19 C24 1.392(3) . ?
C19 C20 1.396(3) . ?
C20 F16 1.341(2) . ?
C20 C21 1.382(3) . ?
C21 F17 1.337(2) . ?
C21 C22 1.377(3) . ?
C22 F18 1.335(2) . ?
C22 C23 1.383(3) . ?
C23 F19 1.336(2) . ?
C23 C24 1.377(3) . ?
C24 F20 1.353(2) . ?
Cl1S C1S 1.788(2) . ?
C1S C1S 1.497(5) 2_637 ?
C1S H1SB 0.93(3) . ?
C1S H1SA 0.96(3) . ?
